data_4113600
loop_
_publ_author_name
'Elena Laukhina'
'Jos\'e Vidal-Gancedo'
'Vladimir Laukhin'
'Jaume Veciana'
'Igor Chuev'
'Vladislava Tkacheva'
'Klaus Wurst'
'Concepci\'o Rovira'

_publ_section_title
;
 Multistability in a BEDT-TTF Based Molecular Conductor
;
_journal_name_full 'Journal of the American Chemical Society'
_journal_page_first 3948
_journal_page_last 3953
_journal_paper_doi 10.1021/ja0280123
_journal_volume 125
_journal_year 2003
_chemical_formula_sum 'C20 H16 Br1.3 Cl0.6 I1.1 S16'
_chemical_formula_weight 1034.03
_chemical_name_systematic
; 
 ? 
;
_space_group_IT_number 2
_symmetry_cell_setting triclinic
_symmetry_space_group_name_Hall '-P 1'
_symmetry_space_group_name_H-M 'P -1'
_atom_sites_solution_hydrogens geom
_atom_sites_solution_primary direct
_atom_sites_solution_secondary difmap
_audit_creation_method SHELXL
_cell_angle_alpha 88.582(6)
_cell_angle_beta 85.189(8)
_cell_angle_gamma 70.862(7)
_cell_formula_units_Z 2
_cell_length_a 12.027(1)
_cell_length_b 8.872(1)
_cell_length_c 16.347(2)
_cell_measurement_reflns_used 6066
_cell_measurement_temperature 293(2)
_cell_measurement_theta_max 20.0
_cell_measurement_theta_min 1.0
_cell_volume 1642.1(3)
_computing_data_collection 'Kappa CCD'
_computing_data_reduction 'Denzo and Scalepack'
_computing_structure_refinement 'SHELXL-93 (Sheldrick, 1993)'
_computing_structure_solution 'SHELXS-86 (Sheldrick, 1990)'
_diffrn_ambient_temperature 295(2)
_diffrn_measurement_device 'Kappa CCD'
_diffrn_measurement_method phi-scan
_diffrn_radiation_monochromator graphite
_diffrn_radiation_source 'fine-focus sealed tube'
_diffrn_radiation_type MoK\a
_diffrn_radiation_wavelength 0.71073
_diffrn_reflns_av_R_equivalents 0.0417
_diffrn_reflns_av_sigmaI/netI 0.0596
_diffrn_reflns_limit_h_max 10
_diffrn_reflns_limit_h_min -11
_diffrn_reflns_limit_k_max 0
_diffrn_reflns_limit_k_min -8
_diffrn_reflns_limit_l_max 15
_diffrn_reflns_limit_l_min -15
_diffrn_reflns_number 5144
_diffrn_reflns_theta_max 19.96
_diffrn_reflns_theta_min 1.25
_diffrn_standards_decay_% 0
_exptl_absorpt_coefficient_mu 3.735
_exptl_absorpt_correction_type none
_exptl_crystal_colour black
_exptl_crystal_density_diffrn 2.091
_exptl_crystal_description plate
_exptl_crystal_F_000 1012
_exptl_crystal_size_max 0.3
_exptl_crystal_size_mid 0.2
_exptl_crystal_size_min 0.02
_refine_diff_density_max 0.563
_refine_diff_density_min -1.108
_refine_diff_density_rms 0.116
_refine_ls_extinction_coef 0.0018(5)
_refine_ls_extinction_expression Fc^*^=kFc[1+0.001xFc^2^\l^3^/sin(2\q)]^-1/4^
_refine_ls_extinction_method SHELXL
_refine_ls_goodness_of_fit_all 1.118
_refine_ls_goodness_of_fit_obs 1.219
_refine_ls_hydrogen_treatment riding
_refine_ls_matrix_type full
_refine_ls_number_parameters 353
_refine_ls_number_reflns 2721
_refine_ls_number_restraints 0
_refine_ls_restrained_S_all 1.230
_refine_ls_restrained_S_obs 1.219
_refine_ls_R_factor_all 0.0724
_refine_ls_R_factor_obs 0.0485
_refine_ls_shift/esd_max -0.001
_refine_ls_shift/esd_mean 0.000
_refine_ls_structure_factor_coef Fsqd
_refine_ls_weighting_details 'w=1/[\s^2^(Fo^2^)+(0.0750P)^2^+0.0000P] where P=(Fo^2^+2Fc^2^)/3'
_refine_ls_weighting_scheme calc
_refine_ls_wR_factor_all 0.1560
_refine_ls_wR_factor_obs 0.1280
_reflns_number_observed 2097
_reflns_number_total 2923
_reflns_observed_criterion >2sigma(I)
_cod_data_source_file ja0280123si20030116_041620_1.cif
_cod_data_source_block a1
_cod_depositor_comments
;
The following automatic conversions were performed:

'_refine_ls_weighting_scheme' value 'calc
w=1/[\s^2^(Fo^2^)+(0.0750P)^2^+0.0000P] where P=(Fo^2^+2Fc^2^)/3' was
changed to 'calc'. New tag '_refine_ls_weighting_details' was
created. The value of the new tag was set to
'w=1/[\s^2^(Fo^2^)+(0.0750P)^2^+0.0000P] where P=(Fo^2^+2Fc^2^)/3'.

Automatic conversion script
Id: cif_fix_values 3143 2015-03-26 13:38:13Z robertas 
;
_cod_original_formula_sum 'C20 H16 Br1.30 Cl0.60 I1.10 S16'
_cod_database_code 4113600

loop_
_symmetry_equiv_pos_as_xyz
'x, y, z'
'-x, -y, -z'

loop_
_atom_site_aniso_label
_atom_site_aniso_U_11
_atom_site_aniso_U_22
_atom_site_aniso_U_33
_atom_site_aniso_U_23
_atom_site_aniso_U_13
_atom_site_aniso_U_12
I1 0.0591(6) 0.0600(7) 0.0372(6) 0.0020(4) 0.0009(4) -0.0219(4)
Cl2 0.0829(12) 0.0681(12) 0.0531(10) 0.0014(9) -0.0019(9) -0.0289(10)
Br2 0.0829(12) 0.0681(12) 0.0531(10) 0.0014(9) -0.0019(9) -0.0289(10)
I2 0.0829(12) 0.0681(12) 0.0531(10) 0.0014(9) -0.0019(9) -0.0289(10)
Cl3 0.117(2) 0.0591(12) 0.0614(12) 0.0101(9) 0.0004(11) -0.0175(11)
Br3 0.117(2) 0.0591(12) 0.0614(12) 0.0101(9) 0.0004(11) -0.0175(11)
I3 0.117(2) 0.0591(12) 0.0614(12) 0.0101(9) 0.0004(11) -0.0175(11)
S1 0.045(2) 0.050(2) 0.031(2) 0.0106(15) -0.0042(14) -0.002(2)
S2 0.043(2) 0.045(2) 0.037(2) 0.0092(15) 0.0016(14) -0.0038(15)
S3 0.047(2) 0.062(2) 0.031(2) 0.009(2) 0.0027(14) 0.000(2)
S4 0.046(2) 0.056(2) 0.052(2) 0.026(2) 0.000(2) -0.001(2)
S5 0.046(2) 0.058(2) 0.030(2) 0.009(2) 0.0039(14) -0.002(2)
S6 0.040(2) 0.046(2) 0.033(2) 0.0099(14) 0.0015(14) -0.0046(14)
S7 0.055(2) 0.052(2) 0.037(2) 0.010(2) 0.003(2) 0.007(2)
S8 0.049(2) 0.059(2) 0.042(2) 0.014(2) 0.008(2) -0.008(2)
S9 0.043(2) 0.057(2) 0.035(2) 0.014(2) -0.0039(15) -0.019(2)
S10 0.038(2) 0.057(2) 0.038(2) 0.012(2) -0.0039(14) -0.016(2)
S11 0.053(2) 0.069(2) 0.037(2) 0.021(2) -0.014(2) -0.023(2)
S12 0.057(2) 0.071(2) 0.046(2) 0.028(2) -0.006(2) -0.028(2)
S13 0.043(2) 0.053(2) 0.033(2) 0.0094(15) -0.0030(14) -0.017(2)
S14 0.041(2) 0.057(2) 0.034(2) 0.011(2) 0.0005(14) -0.016(2)
S15 0.038(2) 0.070(2) 0.044(2) 0.026(2) -0.009(2) -0.019(2)
S16 0.042(2) 0.064(2) 0.044(2) 0.021(2) -0.010(2) -0.020(2)
C1 0.033(7) 0.034(7) 0.036(7) -0.004(6) 0.003(5) -0.012(5)
C2 0.043(7) 0.040(7) 0.023(6) 0.009(5) 0.006(5) -0.015(6)
C3 0.044(8) 0.044(7) 0.026(6) 0.012(5) -0.007(5) -0.017(6)
C4 0.065(11) 0.257(24) 0.029(9) 0.047(12) -0.009(8) 0.059(13)
C5 0.121(16) 0.166(18) 0.032(9) 0.019(10) -0.012(9) 0.068(13)
C6 0.043(7) 0.038(7) 0.020(6) 0.007(5) 0.005(5) -0.015(6)
C7 0.028(7) 0.055(8) 0.029(6) 0.003(6) 0.001(5) -0.013(6)
C8 0.023(7) 0.043(7) 0.032(6) 0.006(5) -0.002(5) -0.012(6)
C9 0.060(9) 0.080(10) 0.030(7) 0.014(7) 0.003(6) -0.015(7)
C10 0.055(9) 0.062(9) 0.042(7) 0.017(7) 0.009(7) -0.010(7)
C11 0.041(7) 0.033(7) 0.030(7) 0.002(5) -0.007(5) -0.009(5)
C12 0.042(7) 0.036(7) 0.028(7) 0.008(5) -0.006(6) -0.003(6)
C13 0.043(8) 0.035(7) 0.041(7) 0.014(6) -0.002(6) -0.008(6)
C14 0.089(11) 0.078(10) 0.040(8) 0.025(7) -0.023(7) -0.034(9)
C15 0.074(11) 0.088(11) 0.052(9) 0.011(8) -0.008(8) -0.013(9)
C16 0.035(7) 0.030(6) 0.025(6) 0.001(5) 0.002(5) -0.011(5)
C17 0.029(7) 0.029(6) 0.034(7) 0.009(5) 0.005(5) -0.001(5)
C18 0.040(7) 0.030(7) 0.034(7) 0.009(5) 0.009(6) -0.008(5)
C19 0.047(9) 0.146(15) 0.050(9) 0.028(9) -0.010(7) -0.036(9)
C20 0.056(10) 0.149(15) 0.041(8) 0.050(9) -0.016(7) -0.037(9)

loop_
_atom_site_label
_atom_site_type_symbol
_atom_site_fract_x
_atom_site_fract_y
_atom_site_fract_z
_atom_site_U_iso_or_equiv
_atom_site_thermal_displace_type
_atom_site_occupancy
_atom_site_calc_flag
_atom_site_refinement_flags
I1 I 0.24750(7) 0.74016(10) -0.00266(4) 0.0518(4) Uani 1 d .
Cl2 Cl 0.16118(14) 1.0588(2) -0.00463(9) 0.0672(6) Uani 0.30 d P
Br2 Br 0.16118(14) 1.0588(2) -0.00463(9) 0.0672(6) Uani 0.65 d P
I2 I 0.16118(14) 1.0588(2) -0.00463(9) 0.0672(6) Uani 0.05 d P
Cl3 Cl 0.3340(2) 0.4225(2) -0.00190(10) 0.0826(6) Uani 0.30 d P
Br3 Br 0.3340(2) 0.4225(2) -0.00190(10) 0.0826(6) Uani 0.65 d P
I3 I 0.3340(2) 0.4225(2) -0.00190(10) 0.0826(6) Uani 0.05 d P
S1 S 0.1155(2) 0.2563(4) 0.3469(2) 0.0454(8) Uani 1 d .
S2 S -0.1226(2) 0.4766(3) 0.3927(2) 0.0446(8) Uani 1 d .
S3 S 0.1253(3) 0.3614(4) 0.1749(2) 0.0514(9) Uani 1 d .
S4 S -0.1604(3) 0.6176(4) 0.2287(2) 0.0563(10) Uani 1 d .
S5 S 0.1242(3) 0.0955(4) 0.5252(2) 0.0491(9) Uani 1 d .
S6 S -0.1098(2) 0.3222(3) 0.5755(2) 0.0424(8) Uani 1 d .
S7 S 0.1593(3) -0.0728(4) 0.6820(2) 0.0545(9) Uani 1 d .
S8 S -0.1184(3) 0.2031(4) 0.7451(2) 0.0533(9) Uani 1 d .
S9 S 0.3780(2) 0.2753(4) 0.4495(2) 0.0448(8) Uani 1 d .
S10 S 0.6134(2) 0.3025(4) 0.4586(2) 0.0445(8) Uani 1 d .
S11 S 0.3405(3) 0.4183(4) 0.2861(2) 0.0521(9) Uani 1 d .
S12 S 0.6199(3) 0.4572(4) 0.2973(2) 0.0566(9) Uani 1 d .
S13 S 0.3944(2) 0.1151(4) 0.6318(2) 0.0425(8) Uani 1 d .
S14 S 0.6332(2) 0.1337(4) 0.6343(2) 0.0445(8) Uani 1 d .
S15 S 0.3757(2) 0.0156(4) 0.8053(2) 0.0504(9) Uani 1 d .
S16 S 0.6641(2) 0.0297(4) 0.8053(2) 0.0496(9) Uani 1 d .
C1 C 0.0011(8) 0.3236(12) 0.4226(6) 0.034(3) Uani 1 d .
C2 C 0.0458(9) 0.3841(13) 0.2697(6) 0.036(3) Uani 1 d .
C3 C -0.0645(9) 0.4823(13) 0.2905(6) 0.037(3) Uani 1 d .
C4 C 0.0209(13) 0.4860(27) 0.1132(8) 0.145(9) Uani 1 d .
H4A H 0.0578 0.5609 0.0894 0.174 Uiso 1 calc .
H4B H 0.0180 0.4185 0.0682 0.174 Uiso 1 calc .
C5 C -0.0862(16) 0.5698(23) 0.1316(8) 0.134(8) Uani 1 d .
H5A H -0.1325 0.5198 0.1031 0.161 Uiso 1 calc .
H5B H -0.0960 0.6715 0.1048 0.161 Uiso 1 calc .
C6 C 0.0033(9) 0.2562(12) 0.4986(6) 0.034(3) Uani 1 d .
C7 C 0.0684(9) 0.0797(13) 0.6260(6) 0.038(3) Uani 1 d .
C8 C -0.0392(8) 0.1845(12) 0.6497(6) 0.032(3) Uani 1 d .
C9 C 0.0927(10) -0.0236(15) 0.7841(7) 0.059(4) Uani 1 d .
H9A H 0.1247 -0.1155 0.8187 0.071 Uiso 1 calc .
H9B H 0.1167 0.0623 0.8039 0.071 Uiso 1 calc .
C10 C -0.0401(10) 0.0262(14) 0.7956(7) 0.057(4) Uani 1 d .
H10A H -0.0635 0.0398 0.8540 0.068 Uiso 1 calc .
H10B H -0.0643 -0.0602 0.7767 0.068 Uiso 1 calc .
C11 C 0.4994(9) 0.2428(12) 0.5055(6) 0.035(3) Uani 1 d .
C12 C 0.4346(9) 0.3628(12) 0.3655(6) 0.038(3) Uani 1 d .
C13 C 0.5424(9) 0.3751(12) 0.3700(6) 0.041(3) Uani 1 d .
C14 C 0.4170(12) 0.5131(16) 0.2137(7) 0.067(4) Uani 1 d .
H14A H 0.3908 0.5070 0.1597 0.080 Uiso 1 calc .
H14B H 0.3946 0.6250 0.2281 0.080 Uiso 1 calc .
C15 C 0.5476(12) 0.4440(17) 0.2089(8) 0.074(4) Uani 1 d .
H15A H 0.5790 0.4956 0.1640 0.089 Uiso 1 calc .
H15B H 0.5690 0.3320 0.1945 0.089 Uiso 1 calc .
C16 C 0.5055(8) 0.1758(11) 0.5817(6) 0.030(3) Uani 1 d .
C17 C 0.4603(9) 0.0672(11) 0.7255(6) 0.033(3) Uani 1 d .
C18 C 0.5720(9) 0.0727(12) 0.7259(6) 0.036(3) Uani 1 d .
C19 C 0.4656(11) -0.0033(19) 0.8866(8) 0.080(5) Uani 1 d .
H19A H 0.4466 0.1022 0.9103 0.096 Uiso 1 calc .
H19B H 0.4409 -0.0683 0.9281 0.096 Uiso 1 calc .
C20 C 0.5891(11) -0.0659(19) 0.8751(7) 0.081(5) Uani 1 d .
H20A H 0.6097 -0.1759 0.8574 0.098 Uiso 1 calc .
H20B H 0.6200 -0.0675 0.9281 0.098 Uiso 1 calc .

loop_
_atom_type_symbol
_atom_type_description
_atom_type_scat_dispersion_real
_atom_type_scat_dispersion_imag
_atom_type_scat_source
C C 0.0033 0.0016 'International Tables Vol C Tables 4.2.6.8 and 6.1.1.4'
H H 0.0000 0.0000 'International Tables Vol C Tables 4.2.6.8 and 6.1.1.4'
S S 0.1246 0.1234 'International Tables Vol C Tables 4.2.6.8 and 6.1.1.4'
Cl Cl 0.1484 0.1585 'International Tables Vol C Tables 4.2.6.8 and 6.1.1.4'
Br Br -0.2901 2.4595 'International Tables Vol C Tables 4.2.6.8 and 6.1.1.4'
I I -0.4742 1.8119 'International Tables Vol C Tables 4.2.6.8 and 6.1.1.4'

loop_
_geom_angle_atom_site_label_1
_geom_angle_atom_site_label_2
_geom_angle_atom_site_label_3
_geom_angle
I3 I1 Br3 0.00(11)
I3 I1 Cl3 0.00(11)
Br3 I1 Cl3 0.00(11)
I3 I1 Cl2 179.57(5)
Br3 I1 Cl2 179.57(5)
Cl3 I1 Cl2 179.57(5)
I3 I1 I2 179.57(5)
Br3 I1 I2 179.57(5)
Cl3 I1 I2 179.57(5)
Cl2 I1 I2 0.00(9)
I3 I1 Br2 179.57(5)
Br3 I1 Br2 179.57(5)
Cl3 I1 Br2 179.57(5)
Cl2 I1 Br2 0.00(9)
I2 I1 Br2 0.00(9)
C1 S1 C2 96.3(5)
C1 S2 C3 94.7(5)
C2 S3 C4 101.7(6)
C3 S4 C5 101.7(6)
C6 S5 C7 95.7(5)
C6 S6 C8 95.5(5)
C7 S7 C9 101.5(5)
C8 S8 C10 102.7(5)
C11 S9 C12 95.1(5)
C11 S10 C13 95.3(5)
C12 S11 C14 103.2(6)
C13 S12 C15 99.9(6)
C16 S13 C17 96.1(5)
C16 S14 C18 95.4(5)
C17 S15 C19 101.2(5)
C18 S16 C20 100.9(5)
C6 C1 S1 122.8(8)
C6 C1 S2 122.0(8)
S1 C1 S2 115.1(6)
C3 C2 S3 128.2(8)
C3 C2 S1 116.2(8)
S3 C2 S1 115.5(6)
C2 C3 S4 128.3(8)
C2 C3 S2 117.7(8)
S4 C3 S2 114.0(6)
C5 C4 S3 129.9(11)
C4 C5 S4 128.6(12)
C1 C6 S6 123.6(8)
C1 C6 S5 121.3(8)
S6 C6 S5 115.2(6)
C8 C7 S7 128.6(8)
C8 C7 S5 116.8(8)
S7 C7 S5 114.5(6)
C7 C8 S8 128.5(8)
C7 C8 S6 116.8(8)
S8 C8 S6 114.7(6)
C10 C9 S7 117.1(8)
C9 C10 S8 116.2(8)
C16 C11 S9 122.4(8)
C16 C11 S10 122.0(8)
S9 C11 S10 115.6(6)
C13 C12 S11 129.3(8)
C13 C12 S9 117.1(8)
S11 C12 S9 113.6(6)
C12 C13 S12 127.3(9)
C12 C13 S10 117.0(8)
S12 C13 S10 115.7(6)
C15 C14 S11 114.9(9)
C14 C15 S12 117.9(9)
C11 C16 S13 124.1(8)
C11 C16 S14 121.2(8)
S13 C16 S14 114.6(6)
C18 C17 S15 128.0(8)
C18 C17 S13 116.1(7)
S15 C17 S13 116.0(6)
C17 C18 S16 128.8(7)
C17 C18 S14 116.9(8)
S16 C18 S14 114.3(6)
C20 C19 S15 121.9(10)
C19 C20 S16 118.7(11)

loop_
_geom_bond_atom_site_label_1
_geom_bond_atom_site_label_2
_geom_bond_distance
I1 I3 2.665(2)
I1 Br3 2.665(2)
I1 Cl3 2.665(2)
I1 Cl2 2.673(2)
I1 I2 2.673(2)
I1 Br2 2.673(2)
S1 C1 1.731(10)
S1 C2 1.749(11)
S2 C1 1.749(11)
S2 C3 1.763(10)
S3 C2 1.731(10)
S3 C4 1.750(14)
S4 C3 1.737(11)
S4 C5 1.744(14)
S5 C6 1.746(11)
S5 C7 1.747(10)
S6 C6 1.733(10)
S6 C8 1.762(10)
S7 C7 1.732(11)
S7 C9 1.788(11)
S8 C8 1.738(10)
S8 C10 1.769(12)
S9 C11 1.729(10)
S9 C12 1.756(10)
S10 C11 1.740(10)
S10 C13 1.745(11)
S11 C12 1.749(11)
S11 C14 1.797(11)
S12 C13 1.740(10)
S12 C15 1.773(13)
S13 C16 1.735(9)
S13 C17 1.761(10)
S14 C16 1.751(10)
S14 C18 1.764(9)
S15 C17 1.732(9)
S15 C19 1.754(13)
S16 C18 1.731(11)
S16 C20 1.764(12)
C1 C6 1.364(14)
C2 C3 1.347(14)
C4 C5 1.27(2)
C7 C8 1.355(14)
C9 C10 1.51(2)
C11 C16 1.365(14)
C12 C13 1.345(13)
C14 C15 1.48(2)
C17 C18 1.361(13)
C19 C20 1.40(2)
